data_2013837
loop_
_publ_author_name
'Muranishi, Yasunori'
'Okabe, Nobuo'

_publ_section_title
;(2,2'-Bipyridine-\k^2^<i>N</i>,<i>N</i>')(1,1-cyclobutanedicarboxylato-\k^2^<i>O</i>,<i>O</i>')palladium(II),
 (1,1-cyclobutanedicarboxylato-\k^2^<i>O</i>,<i>O</i>')(1,10-phenanthroline-\k^2^<i>N</i>,<i>N</i>')palladium(II)
 monohydrate and
 (1,1-cyclobutanedicarboxylato-\k^2^<i>O</i>,<i>O</i>')(1,10-phenanthroline-\k^2^<i>N</i>,<i>N</i>')palladium(II)
 dihydrate
;
_journal_issue 2
_journal_name_full 'Acta Crystallographica Section C'
_journal_page_first m47
_journal_page_last m50
_journal_paper_doi 10.1107/S0108270103028130
_journal_volume 60
_journal_year 2004
_chemical_formula_iupac '[Pd (C6 H6 O4) (C12 H8 N2)] , 2H2 O'
_chemical_formula_moiety 'C18 H14 N2 O4 Pd , 2H2 O'
_chemical_formula_sum 'C18 H18 N2 O6 Pd'
_chemical_formula_weight 464.76
_chemical_name_systematic
;
(1,1-cyclobutanedicarboxylato-\k^2^O,O')
(1,10-phenanthroline-\k^2^N,N')palladium(II) dihydrate
;
_space_group_IT_number 2
_symmetry_cell_setting triclinic
_symmetry_space_group_name_Hall '-P 1'
_symmetry_space_group_name_H-M 'P -1'
_cell_angle_alpha 85.50(2)
_cell_angle_beta 84.55(2)
_cell_angle_gamma 85.87(2)
_cell_formula_units_Z 4
_cell_length_a 11.079(2)
_cell_length_b 11.826(3)
_cell_length_c 13.678(4)
_cell_measurement_reflns_used 25
_cell_measurement_temperature 296.2
_cell_measurement_theta_max 15.0
_cell_measurement_theta_min 14.3
_cell_volume 1774.7(8)
_computing_cell_refinement 'MSC/AFC Diffractometer Control Software'
_computing_data_collection
;MSC/AFC Diffractometer Control Software (Molecular Structure Corporation,
 1992)
;
_computing_data_reduction 'TEXSAN (Molecular Structure Corporation, 2000)'
_computing_molecular_graphics 'ORTEPII (Johnson, 1976)'
_computing_publication_material TEXSAN
_computing_structure_refinement 'SHELXL97 (Scheldrick, 1997)'
_computing_structure_solution 'SHELXS97 (Scheldrick, 1997)'
_diffrn_measured_fraction_theta_full 1.000
_diffrn_measured_fraction_theta_max 1.000
_diffrn_measurement_device_type 'Rigaku AFC-5R'
_diffrn_measurement_method \w/2\q
_diffrn_radiation_type 'Mo K\a'
_diffrn_radiation_wavelength 0.7107
_diffrn_reflns_av_R_equivalents 0.033
_diffrn_reflns_limit_h_max 14
_diffrn_reflns_limit_h_min -14
_diffrn_reflns_limit_k_max 0
_diffrn_reflns_limit_k_min -15
_diffrn_reflns_limit_l_max 17
_diffrn_reflns_limit_l_min -17
_diffrn_reflns_number 8545
_diffrn_reflns_theta_full 27.50
_diffrn_reflns_theta_max 27.50
_diffrn_standards_decay_% 2.07
_diffrn_standards_interval_count 150
_diffrn_standards_number 3
_exptl_absorpt_coefficient_mu 1.085
_exptl_absorpt_correction_T_max 0.897
_exptl_absorpt_correction_T_min 0.777
_exptl_absorpt_correction_type '\y scan'
_exptl_absorpt_process_details '(North et al., 1968)'
_exptl_crystal_colour 'pale yellow'
_exptl_crystal_density_diffrn 1.740
_exptl_crystal_density_meas ?
_exptl_crystal_density_method 'not measured'
_exptl_crystal_description plate
_exptl_crystal_F_000 936.0
_exptl_crystal_size_max 0.20
_exptl_crystal_size_mid 0.20
_exptl_crystal_size_min 0.10
_refine_diff_density_max 0.44
_refine_diff_density_min -0.79
_refine_ls_extinction_expression Fc^*^=kFc[1+0.001xFc^2^\l^3^/sin(2\q)]^-1/4^
_refine_ls_extinction_method none
_refine_ls_goodness_of_fit_ref 0.990
_refine_ls_hydrogen_treatment constr
_refine_ls_number_parameters 487
_refine_ls_number_reflns 8164
_refine_ls_R_factor_gt 0.040
_refine_ls_shift/su_max 0.001
_refine_ls_structure_factor_coef Fsqd
_refine_ls_weighting_details 'w = 1/[\s^2^(Fo^2^) + (0.0563P)^2^] where P=(Fo^2^+2Fc^2^)/3'
_refine_ls_weighting_scheme calc
_refine_ls_wR_factor_ref 0.118
_reflns_number_gt 5125
_reflns_number_total 8164
_reflns_threshold_expression I>2\s(I)
_cod_data_source_file ob1156.cif
_cod_data_source_block IIb
_cod_depositor_comments
;
The following automatic conversions were performed:

'_exptl_crystal_density_meas' value 'not measured' was changed to '?'
- the value is perceived as not measured.

Automatic conversion script
Id: cif_fix_values 3008 2015-01-20 13:52:24Z robertas 
;
_cod_database_code 2013837

loop_
_symmetry_equiv_pos_as_xyz
x,y,z
-x,-y,-z

loop_
_atom_site_label
_atom_site_fract_x
_atom_site_fract_y
_atom_site_fract_z
_atom_site_U_iso_or_equiv
_atom_site_adp_type
_atom_site_calc_flag
_atom_site_refinement_flags
_atom_site_occupancy
_atom_site_disorder_assembly
_atom_site_disorder_group
_atom_site_type_symbol
Pd1 0.04535(3) 0.85131(3) 0.36336(2) 0.03950(10) Uani d . 1.00 . . Pd
Pd2 0.34336(3) 0.35543(3) 0.05109(2) 0.04080(10) Uani d . 1.00 . . Pd
O1 -0.1010(3) 0.7652(3) 0.3516(2) 0.0511(8) Uani d . 1.00 . . O
O2 -0.1815(3) 0.6119(3) 0.3141(3) 0.0670(10) Uani d . 1.00 . . O
O3 0.1535(3) 0.7106(3) 0.3728(3) 0.0503(8) Uani d . 1.00 . . O
O4 0.1748(3) 0.5257(3) 0.3620(3) 0.0670(10) Uani d . 1.00 . . O
O5 0.3002(3) 0.2596(3) -0.0527(2) 0.0524(8) Uani d . 1.00 . . O
O6 0.2367(4) 0.0972(4) -0.0899(3) 0.0770(10) Uani d . 1.00 . . O
O7 0.3823(3) 0.2200(3) 0.1418(2) 0.0538(8) Uani d . 1.00 . . O
O8 0.3703(4) 0.0364(3) 0.1744(3) 0.0700(10) Uani d . 1.00 . . O
O9 0.6031(4) 0.9823(5) 0.2395(3) 0.109(2) Uani d . 1.00 . . O
O10 0.3868(4) 0.2139(4) 0.6254(4) 0.0950(10) Uani d . 1.00 . . O
O11 0.5400(4) 0.2996(4) 0.4579(4) 0.0900(10) Uani d . 1.00 . . O
O12 0.6941(4) 0.4773(4) 0.4684(3) 0.0870(10) Uani d . 1.00 . . O
N1 -0.0506(3) 1.0013(3) 0.3657(3) 0.0414(8) Uani d . 1.00 . . N
N2 0.1821(3) 0.9481(3) 0.3820(3) 0.0428(8) Uani d . 1.00 . . N
N3 0.3197(3) 0.4993(3) -0.0341(3) 0.0454(9) Uani d . 1.00 . . N
N4 0.3893(3) 0.4640(3) 0.1449(3) 0.0444(9) Uani d . 1.00 . . N
C1 -0.1683(5) 1.0236(5) 0.3598(3) 0.0520(10) Uani d . 1.00 . . C
C2 -0.2233(5) 1.1334(5) 0.3698(4) 0.0580(10) Uani d . 1.00 . . C
C3 -0.1551(5) 1.2198(5) 0.3854(4) 0.0600(10) Uani d . 1.00 . . C
C4 -0.0290(5) 1.2007(4) 0.3885(3) 0.0500(10) Uani d . 1.00 . . C
C5 0.0184(4) 1.0881(4) 0.3798(3) 0.0417(10) Uani d . 1.00 . . C
C6 0.1446(4) 1.0595(4) 0.3874(3) 0.0409(9) Uani d . 1.00 . . C
C7 0.2966(4) 0.9163(4) 0.3923(4) 0.0510(10) Uani d . 1.00 . . C
C8 0.3794(5) 0.9944(5) 0.4081(4) 0.0590(10) Uani d . 1.00 . . C
C9 0.3451(5) 1.1066(5) 0.4110(4) 0.0600(10) Uani d . 1.00 . . C
C10 0.2232(5) 1.1429(4) 0.4017(4) 0.0510(10) Uani d . 1.00 . . C
C11 0.1737(6) 1.2568(4) 0.4072(4) 0.0600(10) Uani d . 1.00 . . C
C12 0.0541(6) 1.2852(4) 0.4016(4) 0.0600(10) Uani d . 1.00 . . C
C13 -0.0926(4) 0.6677(4) 0.3125(3) 0.0460(10) Uani d . 1.00 . . C
C14 0.1258(4) 0.6183(4) 0.3380(4) 0.0460(10) Uani d . 1.00 . . C
C15 0.0301(4) 0.6291(4) 0.2635(3) 0.0440(10) Uani d . 1.00 . . C
C16 0.0600(4) 0.7053(4) 0.1665(4) 0.0520(10) Uani d . 1.00 . . C
C17 0.0205(5) 0.6099(5) 0.1085(4) 0.068(2) Uani d . 1.00 . . C
C18 0.0290(5) 0.5278(5) 0.2004(4) 0.0620(10) Uani d . 1.00 . . C
C21 0.2856(4) 0.5111(5) -0.1248(4) 0.0580(10) Uani d . 1.00 . . C
C22 0.2755(6) 0.6187(6) -0.1757(5) 0.076(2) Uani d . 1.00 . . C
C23 0.2995(5) 0.7142(6) -0.1312(5) 0.075(2) Uani d . 1.00 . . C
C24 0.3357(4) 0.7033(5) -0.0356(5) 0.0610(10) Uani d . 1.00 . . C
C25 0.3435(4) 0.5931(4) 0.0098(4) 0.0460(10) Uani d . 1.00 . . C
C26 0.3819(4) 0.5737(4) 0.1066(4) 0.0460(10) Uani d . 1.00 . . C
C27 0.4249(4) 0.4414(5) 0.2341(4) 0.0550(10) Uani d . 1.00 . . C
C28 0.4568(5) 0.5273(6) 0.2902(4) 0.071(2) Uani d . 1.00 . . C
C29 0.4512(5) 0.6370(5) 0.2524(5) 0.071(2) Uani d . 1.00 . . C
C30 0.4125(5) 0.6634(5) 0.1580(4) 0.0590(10) Uani d . 1.00 . . C
C31 0.4022(5) 0.7762(5) 0.1099(5) 0.073(2) Uani d . 1.00 . . C
C32 0.3648(5) 0.7946(5) 0.0190(5) 0.073(2) Uani d . 1.00 . . C
C33 0.2530(4) 0.1631(4) -0.0300(4) 0.0510(10) Uani d . 1.00 . . C
C34 0.3308(5) 0.1264(4) 0.1355(4) 0.0500(10) Uani d . 1.00 . . C
C35 0.2166(4) 0.1338(4) 0.0802(3) 0.0470(10) Uani d . 1.00 . . C
C36 0.1091(4) 0.2131(4) 0.1203(4) 0.0520(10) Uani d . 1.00 . . C
C37 0.0239(5) 0.1207(5) 0.1066(5) 0.072(2) Uani d . 1.00 . . C
C38 0.1333(5) 0.0340(5) 0.0995(5) 0.0660(10) Uani d . 1.00 . . C
H1 -0.2160 0.9652 0.3486 0.0630 Uiso calc . 1.00 . . H
H2 -0.3065 1.1468 0.3658 0.0699 Uiso calc . 1.00 . . H
H3 -0.1919 1.2919 0.3941 0.0719 Uiso calc . 1.00 . . H
H7 0.3227 0.8401 0.3888 0.0609 Uiso calc . 1.00 . . H
H8 0.4595 0.9694 0.4168 0.0712 Uiso calc . 1.00 . . H
H9 0.4016 1.1587 0.4191 0.0724 Uiso calc . 1.00 . . H
H9A 0.6578 0.9540 0.1890 0.1307 Uiso calc . 1.00 . . H
H9B 0.5267 0.9980 0.2197 0.1307 Uiso calc . 1.00 . . H
H10A 0.3269 0.2579 0.6312 0.1142 Uiso calc . 1.00 . . H
H10B 0.3904 0.1519 0.6636 0.1142 Uiso calc . 1.00 . . H
H11 0.2252 1.3135 0.4148 0.0721 Uiso calc . 1.00 . . H
H11A 0.4958 0.2784 0.5055 0.1071 Uiso calc . 1.00 . . H
H11B 0.5803 0.3522 0.4633 0.1071 Uiso calc . 1.00 . . H
H12 0.0250 1.3605 0.4064 0.0726 Uiso calc . 1.00 . . H
H12A 0.7380 0.4990 0.4212 0.1032 Uiso calc . 1.00 . . H
H12B 0.7453 0.4699 0.5066 0.1032 Uiso calc . 1.00 . . H
H16A 0.0089 0.7753 0.1611 0.0626 Uiso calc . 1.00 . . H
H16B 0.1453 0.7199 0.1534 0.0626 Uiso calc . 1.00 . . H
H17A -0.0611 0.6233 0.0881 0.0814 Uiso calc . 1.00 . . H
H17B 0.0781 0.5901 0.0536 0.0814 Uiso calc . 1.00 . . H
H18A 0.1034 0.4791 0.1991 0.0745 Uiso calc . 1.00 . . H
H18B -0.0416 0.4836 0.2161 0.0745 Uiso calc . 1.00 . . H
H21 0.2681 0.4472 -0.1551 0.0697 Uiso calc . 1.00 . . H
H22 0.2525 0.6255 -0.2396 0.0908 Uiso calc . 1.00 . . H
H23 0.2916 0.7856 -0.1646 0.0902 Uiso calc . 1.00 . . H
H27 0.4289 0.3665 0.2606 0.0659 Uiso calc . 1.00 . . H
H28 0.4817 0.5092 0.3529 0.0853 Uiso calc . 1.00 . . H
H29 0.4728 0.6944 0.2889 0.0849 Uiso calc . 1.00 . . H
H31 0.4220 0.8375 0.1425 0.0875 Uiso calc . 1.00 . . H
H32 0.3575 0.8686 -0.0092 0.0874 Uiso calc . 1.00 . . H
H36A 0.1123 0.2293 0.1884 0.0618 Uiso calc . 1.00 . . H
H36B 0.0953 0.2824 0.0789 0.0618 Uiso calc . 1.00 . . H
H37A -0.0170 0.1331 0.0467 0.0868 Uiso calc . 1.00 . . H
H37B -0.0337 0.1054 0.1633 0.0868 Uiso calc . 1.00 . . H
H38A 0.1352 -0.0135 0.0446 0.0794 Uiso calc . 1.00 . . H
H38B 0.1449 -0.0115 0.1604 0.0794 Uiso calc . 1.00 . . H

loop_
_atom_site_aniso_label
_atom_site_aniso_U_11
_atom_site_aniso_U_22
_atom_site_aniso_U_33
_atom_site_aniso_U_12
_atom_site_aniso_U_13
_atom_site_aniso_U_23
Pd1 0.0415(2) 0.0334(2) 0.0452(2) -0.00630(10) -0.0090(2) -0.00220(10)
Pd2 0.0435(2) 0.0379(2) 0.0422(2) -0.00880(10) -0.0056(2) -0.0034(2)
O1 0.038(2) 0.060(2) 0.058(2) -0.0090(10) -0.0070(10) -0.008(2)
O2 0.055(2) 0.080(3) 0.071(3) -0.035(2) 0.000(2) -0.011(2)
O3 0.051(2) 0.035(2) 0.068(2) -0.0020(10) -0.021(2) -0.005(2)
O4 0.077(3) 0.032(2) 0.098(3) -0.004(2) -0.043(2) 0.001(2)
O5 0.062(2) 0.057(2) 0.040(2) -0.016(2) -0.0030(10) -0.009(2)
O6 0.097(3) 0.078(3) 0.063(2) -0.033(2) 0.005(2) -0.034(2)
O7 0.066(2) 0.042(2) 0.057(2) -0.012(2) -0.022(2) 0.000(2)
O8 0.080(3) 0.042(2) 0.092(3) 0.000(2) -0.034(2) 0.002(2)
O9 0.068(3) 0.189(6) 0.075(3) 0.013(3) -0.016(2) -0.047(3)
O10 0.070(3) 0.099(4) 0.121(4) -0.004(3) -0.008(3) -0.032(3)
O11 0.083(3) 0.087(3) 0.103(4) -0.031(2) 0.001(3) -0.019(3)
O12 0.084(3) 0.105(3) 0.076(3) -0.048(3) -0.026(2) 0.026(2)
N1 0.049(2) 0.038(2) 0.038(2) -0.005(2) -0.008(2) 0.001(2)
N2 0.045(2) 0.038(2) 0.047(2) -0.007(2) -0.009(2) -0.005(2)
N3 0.039(2) 0.044(2) 0.054(2) -0.010(2) -0.003(2) 0.004(2)
N4 0.041(2) 0.044(2) 0.050(2) -0.008(2) -0.005(2) -0.009(2)
C1 0.054(3) 0.058(3) 0.045(3) -0.001(2) -0.006(2) -0.002(2)
C2 0.055(3) 0.064(3) 0.053(3) 0.012(3) -0.008(2) 0.002(3)
C3 0.081(4) 0.048(3) 0.048(3) 0.016(3) -0.009(3) -0.004(2)
C4 0.075(3) 0.036(2) 0.037(2) 0.002(2) -0.007(2) -0.001(2)
C5 0.055(3) 0.035(2) 0.035(2) -0.002(2) -0.008(2) 0.003(2)
C6 0.054(3) 0.036(2) 0.033(2) -0.009(2) -0.005(2) 0.000(2)
C7 0.047(3) 0.052(3) 0.055(3) -0.002(2) -0.010(2) -0.006(2)
C8 0.047(3) 0.075(4) 0.060(3) -0.013(3) -0.012(2) -0.008(3)
C9 0.064(3) 0.065(3) 0.057(3) -0.030(3) -0.008(3) -0.004(3)
C10 0.068(3) 0.043(3) 0.046(3) -0.015(2) -0.010(2) -0.003(2)
C11 0.087(4) 0.042(3) 0.055(3) -0.022(3) -0.013(3) -0.005(2)
C12 0.096(4) 0.032(2) 0.053(3) -0.007(3) -0.007(3) -0.002(2)
C13 0.043(2) 0.049(3) 0.046(3) -0.015(2) -0.010(2) 0.003(2)
C14 0.046(2) 0.036(2) 0.058(3) -0.011(2) -0.011(2) 0.002(2)
C15 0.048(2) 0.038(2) 0.048(3) -0.009(2) -0.011(2) 0.000(2)
C16 0.045(3) 0.055(3) 0.056(3) -0.009(2) -0.003(2) 0.001(2)
C17 0.056(3) 0.087(4) 0.063(4) -0.010(3) -0.001(3) -0.023(3)
C18 0.061(3) 0.056(3) 0.075(4) -0.009(3) -0.017(3) -0.019(3)
C21 0.050(3) 0.066(3) 0.060(3) -0.014(2) -0.014(2) 0.005(3)
C22 0.077(4) 0.082(4) 0.066(4) -0.009(3) -0.024(3) 0.026(3)
C23 0.061(3) 0.071(4) 0.089(5) -0.004(3) -0.012(3) 0.032(4)
C24 0.043(3) 0.048(3) 0.088(4) -0.006(2) 0.002(3) 0.010(3)
C25 0.035(2) 0.043(3) 0.059(3) -0.005(2) 0.001(2) 0.001(2)
C26 0.039(2) 0.046(3) 0.055(3) -0.007(2) -0.001(2) -0.011(2)
C27 0.053(3) 0.065(3) 0.048(3) -0.009(2) -0.009(2) -0.003(2)
C28 0.070(4) 0.093(5) 0.056(3) -0.015(3) -0.014(3) -0.025(3)
C29 0.063(3) 0.071(4) 0.085(4) -0.012(3) -0.008(3) -0.037(3)
C30 0.047(3) 0.056(3) 0.077(4) -0.014(2) 0.006(3) -0.025(3)
C31 0.059(3) 0.045(3) 0.115(5) -0.012(3) 0.007(3) -0.022(3)
C32 0.063(4) 0.039(3) 0.113(5) -0.005(2) 0.008(3) 0.002(3)
C33 0.046(3) 0.056(3) 0.055(3) -0.007(2) -0.001(2) -0.020(2)
C34 0.061(3) 0.040(3) 0.050(3) -0.004(2) -0.009(2) -0.006(2)
C35 0.057(3) 0.037(2) 0.047(3) -0.012(2) -0.004(2) -0.003(2)
C36 0.050(3) 0.062(3) 0.043(3) -0.006(2) -0.004(2) -0.003(2)
C37 0.062(3) 0.091(5) 0.066(4) -0.028(3) -0.007(3) 0.007(3)
C38 0.083(4) 0.050(3) 0.069(4) -0.025(3) -0.007(3) -0.002(3)

loop_
_atom_type_symbol
_atom_type_description
_atom_type_scat_dispersion_real
_atom_type_scat_dispersion_imag
_atom_type_scat_source
C C 0.003 0.002
;International Tables for Crystallography
(1992, Vol. C, Tables 4.2.6.8 and 6.1.1.4)
;
H H 0.000 0.000
;International Tables for Crystallography
(1992, Vol. C, Table 6.1.1.4)
;
O O 0.011 0.006
;International Tables for Crystallography
(1992, Vol. C, Tables 4.2.6.8 and 6.1.1.4)
;
N N 0.006 0.003
;International Tables for Crystallography
(1992, Vol. C, Tables 4.2.6.8 and 6.1.1.4)
;
Pd Pd -0.999 1.007
;International Tables for Crystallography
(1992, Vol. C, Tables 4.2.6.8 and 6.1.1.4)
;

loop_
_geom_angle_atom_site_label_1
_geom_angle_atom_site_label_2
_geom_angle_atom_site_label_3
_geom_angle
_geom_angle_publ_flag
O1 Pd1 O3 92.80(10) yes
O1 Pd1 N1 93.30(10) yes
O1 Pd1 N2 174.70(10) yes
O3 Pd1 N1 172.7(2) yes
O3 Pd1 N2 91.60(10) yes
N1 Pd1 N2 82.10(10) yes
O5 Pd2 O7 92.60(10) yes
O5 Pd2 N3 92.7(2) yes
O5 Pd2 N4 174.40(10) yes
O7 Pd2 N3 173.5(2) yes
O7 Pd2 N4 92.70(10) yes
N3 Pd2 N4 82.0(2) yes
Pd1 O1 C13 121.8(3) no
Pd1 O3 C14 121.1(3) no
Pd2 O5 C33 121.3(3) no
Pd2 O7 C34 119.8(3) no
H9A O9 H9B 112.0 no
H10A O10 H10B 119.2 no
H11A O11 H11B 117.7 no
H12A O12 H12B 96.4 no
Pd1 N1 C1 128.9(3) no
Pd1 N1 C5 112.6(3) no
C1 N1 C5 118.5(4) no
Pd1 N2 C6 112.4(3) no
Pd1 N2 C7 128.5(3) no
C6 N2 C7 119.0(4) no
Pd2 N3 C21 127.8(4) no
Pd2 N3 C25 113.1(3) no
C21 N3 C25 119.1(4) no
Pd2 N4 C26 112.3(3) no
Pd2 N4 C27 128.6(3) no
C26 N4 C27 119.1(4) no
N1 C1 C2 121.7(5) no
N1 C1 H1 119.2 no
C2 C1 H1 119.2 no
C1 C2 C3 120.0(5) no
C1 C2 H2 120.0 no
C3 C2 H2 120.0 no
C2 C3 C4 120.1(5) no
C2 C3 H3 119.9 no
C4 C3 H3 119.9 no
C3 C4 C5 116.2(5) no
C3 C4 C12 125.8(4) no
C5 C4 C12 118.0(5) no
N1 C5 C4 123.4(4) no
N1 C5 C6 116.4(4) no
C4 C5 C6 120.2(4) no
N2 C6 C5 116.5(4) no
N2 C6 C10 122.8(4) no
C5 C6 C10 120.7(4) no
N2 C7 C8 121.3(5) no
N2 C7 H7 119.4 no
C8 C7 H7 119.4 no
C7 C8 C9 120.9(5) no
C7 C8 H8 119.6 no
C9 C8 H8 119.6 no
C8 C9 C10 119.1(5) no
C8 C9 H9 120.4 no
C10 C9 H9 120.4 no
C6 C10 C9 116.9(4) no
C6 C10 C11 118.0(5) no
C9 C10 C11 125.1(5) no
C10 C11 C12 122.1(5) no
C10 C11 H11 119.0 no
C12 C11 H11 119.0 no
C4 C12 C11 121.0(5) no
C4 C12 H12 119.5 no
C11 C12 H12 119.5 no
O1 C13 O2 120.6(4) no
O1 C13 C15 117.2(4) no
O2 C13 C15 122.2(4) no
O3 C14 O4 121.8(5) no
O3 C14 C15 117.4(4) no
O4 C14 C15 120.8(4) no
C13 C15 C14 110.3(4) no
C13 C15 C16 110.1(4) no
C13 C15 C18 114.9(4) no
C14 C15 C16 116.4(4) no
C14 C15 C18 115.4(4) no
C16 C15 C18 88.3(4) no
C15 C16 C17 88.3(4) no
C15 C16 H16A 113.9 no
C15 C16 H16B 113.9 no
C17 C16 H16A 113.9 no
C17 C16 H16B 113.9 no
H16A C16 H16B 111.1 no
C16 C17 C18 89.3(4) no
C16 C17 H17A 113.8 no
C16 C17 H17B 113.8 no
C18 C17 H17A 113.8 no
C18 C17 H17B 113.8 no
H17A C17 H17B 111.0 no
C15 C18 C17 89.8(4) no
C15 C18 H18A 113.7 no
C15 C18 H18B 113.7 no
C17 C18 H18A 113.7 no
C17 C18 H18B 113.7 no
H18A C18 H18B 110.9 no
N3 C21 C22 120.8(5) no
N3 C21 H21 119.6 no
C22 C21 H21 119.6 no
C21 C22 C23 120.3(6) no
C21 C22 H22 119.9 no
C23 C22 H22 119.9 no
C22 C23 C24 119.6(6) no
C22 C23 H23 120.2 no
C24 C23 H23 120.2 no
C23 C24 C25 116.4(5) no
C23 C24 C32 125.7(5) no
C25 C24 C32 117.9(5) no
N3 C25 C24 123.8(5) no
N3 C25 C26 115.9(4) no
C24 C25 C26 120.3(5) no
N4 C26 C25 116.8(4) no
N4 C26 C30 122.2(5) no
C25 C26 C30 121.1(4) no
N4 C27 C28 121.8(5) no
N4 C27 H27 119.1 no
C28 C27 H27 119.1 no
C27 C28 C29 119.7(6) no
C27 C28 H28 120.2 no
C29 C28 H28 120.2 no
C28 C29 C30 119.6(6) no
C28 C29 H29 120.2 no
C30 C29 H29 120.2 no
C26 C30 C29 117.6(5) no
C26 C30 C31 117.4(5) no
C29 C30 C31 124.9(6) no
C30 C31 C32 121.4(6) no
C30 C31 H31 119.3 no
C32 C31 H31 119.3 no
C24 C32 C31 121.8(5) no
C24 C32 H32 119.1 no
C31 C32 H32 119.1 no
O5 C33 O6 123.5(5) no
O5 C33 C35 116.5(4) no
O6 C33 C35 119.9(4) no
O7 C34 O8 121.2(5) no
O7 C34 C35 117.2(4) no
O8 C34 C35 121.6(5) no
C33 C35 C34 108.6(4) no
C33 C35 C36 111.9(4) no
C33 C35 C38 113.5(4) no
C34 C35 C36 116.3(4) no
C34 C35 C38 117.0(4) no
C36 C35 C38 88.4(4) no
C35 C36 C37 88.5(4) no
C35 C36 H36A 113.9 no
C35 C36 H36B 113.9 no
C37 C36 H36A 113.9 no
C37 C36 H36B 113.9 no
H36A C36 H36B 111.1 no
C36 C37 C38 89.5(4) no
C36 C37 H37A 113.7 no
C36 C37 H37B 113.7 no
C38 C37 H37A 113.7 no
C38 C37 H37B 113.7 no
H37A C37 H37B 111.0 no
C35 C38 C37 88.6(4) no
C35 C38 H38A 113.9 no
C35 C38 H38B 113.9 no
C37 C38 H38A 113.9 no
C37 C38 H38B 113.9 no
H38A C38 H38B 111.1 no

loop_
_geom_bond_atom_site_label_1
_geom_bond_atom_site_label_2
_geom_bond_site_symmetry_1
_geom_bond_site_symmetry_2
_geom_bond_distance
_geom_bond_publ_flag
Pd1 O1 . . 2.001(3) yes
Pd1 O3 . . 1.982(3) yes
Pd1 N1 . . 2.002(4) yes
Pd1 N2 . . 2.010(4) yes
Pd2 O5 . . 1.997(4) yes
Pd2 O7 . . 1.995(3) yes
Pd2 N3 . . 2.001(4) yes
Pd2 N4 . . 2.007(4) yes
O1 C13 . . 1.302(6) no
O2 C13 . . 1.223(6) no
O3 C14 . . 1.293(6) no
O4 C14 . . 1.222(5) no
O5 C33 . . 1.293(6) no
O6 C33 . . 1.208(7) no
O7 C34 . . 1.294(6) no
O8 C34 . . 1.223(6) no
O9 H9A . . 0.940 no
O9 H9B . . 0.915 no
O10 H10A . . 0.815 no
O10 H10B . . 0.867 no
O11 H11A . . 0.811 no
O11 H11B . . 0.803 no
O12 H12A . . 0.807 no
O12 H12B . . 0.803 no
N1 C1 . . 1.320(6) no
N1 C5 . . 1.359(6) no
N2 C6 . . 1.357(6) no
N2 C7 . . 1.314(6) no
N3 C21 . . 1.325(7) no
N3 C25 . . 1.355(6) no
N4 C26 . . 1.361(6) no
N4 C27 . . 1.320(6) no
C1 C2 . . 1.405(8) no
C1 H1 . . 0.930 no
C2 C3 . . 1.356(8) no
C2 H2 . . 0.930 no
C3 C4 . . 1.403(8) no
C3 H3 . . 0.930 no
C4 C5 . . 1.406(6) no
C4 C12 . . 1.439(8) no
C5 C6 . . 1.426(6) no
C6 C10 . . 1.399(7) no
C7 C8 . . 1.391(8) no
C7 H7 . . 0.930 no
C8 C9 . . 1.356(8) no
C8 H8 . . 0.930 no
C9 C10 . . 1.401(7) no
C9 H9 . . 0.930 no
C10 C11 . . 1.423(7) no
C11 C12 . . 1.350(9) no
C11 H11 . . 0.930 no
C12 H12 . . 0.930 no
C13 C15 . . 1.513(6) no
C14 C15 . . 1.530(7) no
C15 C16 . . 1.566(6) no
C15 C18 . . 1.532(7) no
C16 C17 . . 1.541(8) no
C16 H16A . . 0.970 no
C16 H16B . . 0.970 no
C17 C18 . . 1.532(8) no
C17 H17A . . 0.970 no
C17 H17B . . 0.970 no
C18 H18A . . 0.970 no
C18 H18B . . 0.970 no
C21 C22 . . 1.404(8) no
C21 H21 . . 0.930 no
C22 C23 . . 1.378(10) no
C22 H22 . . 0.930 no
C23 C24 . . 1.398(9) no
C23 H23 . . 0.930 no
C24 C25 . . 1.399(7) no
C24 C32 . . 1.431(9) no
C25 C26 . . 1.425(7) no
C26 C30 . . 1.396(8) no
C27 C28 . . 1.404(9) no
C27 H27 . . 0.930 no
C28 C29 . . 1.357(9) no
C28 H28 . . 0.930 no
C29 C30 . . 1.404(9) no
C29 H29 . . 0.930 no
C30 C31 . . 1.442(8) no
C31 C32 . . 1.350(10) no
C31 H31 . . 0.930 no
C32 H32 . . 0.930 no
C33 C35 . . 1.541(7) no
C34 C35 . . 1.529(7) no
C35 C36 . . 1.547(6) no
C35 C38 . . 1.541(7) no
C36 C37 . . 1.528(8) no
C36 H36A . . 0.970 no
C36 H36B . . 0.970 no
C37 C38 . . 1.531(8) no
C37 H37A . . 0.970 no
C37 H37B . . 0.970 no
C38 H38A . . 0.970 no
C38 H38B . . 0.970 no

loop_
_geom_contact_atom_site_label_1
_geom_contact_atom_site_label_2
_geom_contact_distance
_geom_contact_site_symmetry_2
Pd1 C4 3.392(4) 2_576
Pd1 C12 3.595(5) 2_576
Pd2 C24 3.562(5) 2_665
Pd2 C25 3.574(4) 2_665
O1 O10 3.146(5) 2_566
O1 C11 3.316(6) 2_576
O1 C12 3.463(6) 2_576
O2 O12 2.850(6) 1_455
O2 O10 3.056(6) 2_566
O2 C21 3.398(7) 2_565
O3 O12 3.451(5) 2_666
O3 C3 3.472(6) 2_576
O4 O12 2.848(6) 2_666
O4 C11 3.192(6) 1_545
O4 C12 3.216(6) 1_545
O5 C31 3.320(7) 2_665
O5 C30 3.518(6) 2_665
O6 O9 2.756(6) 2_665
O7 C32 3.397(7) 2_665
O7 C24 3.468(6) 2_665
O8 O9 2.822(6) 1_545
O8 C8 3.206(7) 1_545
O8 C31 3.253(7) 1_545
O8 C7 3.256(6) 1_545
O8 C9 3.385(7) 1_545
O8 N2 3.496(5) 1_545
O9 O10 2.853(7) 2_666
O9 C1 3.233(7) 1_655
O9 C2 3.423(8) 1_655
O10 C29 3.258(8) 2_666
O10 C9 3.368(8) 1_545
O10 C8 3.466(7) 2_666
O10 C13 3.509(6) 2_566
O11 C2 3.350(7) 1_645
O11 C9 3.390(8) 1_545
O11 C3 3.513(7) 1_645
O12 C14 3.533(7) 2_666
O12 C28 3.555(7) 2_666
O12 C3 3.578(7) 1_645
N1 C6 3.474(5) 2_576
N2 C2 3.518(6) 2_576
N2 C1 3.562(6) 2_576
N3 C26 3.429(6) 2_665
N3 N4 3.471(5) 2_665
N4 C25 3.526(6) 2_665
C1 C6 3.549(6) 2_576
C2 C7 3.296(7) 2_576
C21 C27 3.473(7) 2_665
C21 C28 3.496(7) 2_665
C22 C27 3.378(8) 2_665

loop_
_geom_hbond_atom_site_label_D
_geom_hbond_atom_site_label_H
_geom_hbond_atom_site_label_A
_geom_hbond_site_symmetry_A
_geom_hbond_distance_DH
_geom_hbond_distance_HA
_geom_hbond_distance_DA
_geom_hbond_angle_DHA
O9 H9A O6 2_665 0.94 1.82 2.756(6) 179
O9 H9B O8 1_565 0.92 1.91 2.822(6) 177
O10 H10A O2 2_566 0.82 2.26 3.056(6) 165
O10 H10B O9 2_666 0.87 1.99 2.853(8) 175
O11 H11A O10 . 0.81 2.07 2.881(7) 176
O11 H11B O12 . 0.80 2.02 2.822(6) 175
O12 H12A O2 1_655 0.81 2.08 2.850(5) 159
O12 H12B O4 2_666 0.80 2.08 2.848(5) 159

loop_
_geom_torsion_atom_site_label_1
_geom_torsion_atom_site_label_2
_geom_torsion_atom_site_label_3
_geom_torsion_atom_site_label_4
_geom_torsion
_geom_torsion_publ_flag
Pd1 O1 C13 O2 173.4(3) no
Pd1 O1 C13 C15 -8.2(5) no
Pd1 O3 C14 O4 -163.0(3) no
Pd1 O3 C14 C15 18.1(5) no
Pd1 N1 C1 C2 175.2(3) no
Pd1 N1 C5 C4 -177.2(3) no
Pd1 N1 C5 C6 1.8(5) no
Pd1 N2 C6 C5 0.4(5) no
Pd1 N2 C6 C10 179.0(3) no
Pd1 N2 C7 C8 -177.7(4) no
Pd2 O5 C33 O6 -172.4(4) no
Pd2 O5 C33 C35 7.8(5) no
Pd2 O7 C34 O8 164.5(4) no
Pd2 O7 C34 C35 -17.4(5) no
Pd2 N3 C21 C22 -178.7(4) no
Pd2 N3 C25 C24 178.8(4) no
Pd2 N3 C25 C26 0.7(5) no
Pd2 N4 C26 C25 0.3(5) no
Pd2 N4 C26 C30 -178.5(4) no
Pd2 N4 C27 C28 178.5(4) no
O1 Pd1 O3 C14 23.4(3) no
O1 Pd1 N1 C1 -0.7(4) no
O1 Pd1 N1 C5 176.1(3) no
O1 C13 C15 C14 60.0(5) no
O1 C13 C15 C16 -69.8(5) no
O1 C13 C15 C18 -167.6(4) no
O2 C13 C15 C14 -121.7(5) no
O2 C13 C15 C16 108.5(5) no
O2 C13 C15 C18 10.8(6) no
O3 Pd1 O1 C13 -29.0(3) no
O3 Pd1 N2 C6 -175.7(3) no
O3 Pd1 N2 C7 2.0(4) no
O3 C14 C15 C13 -66.6(5) no
O3 C14 C15 C16 59.7(5) no
O3 C14 C15 C18 161.2(4) no
O4 C14 C15 C13 114.5(5) no
O4 C14 C15 C16 -119.2(5) no
O4 C14 C15 C18 -17.7(6) no
O5 Pd2 O7 C34 -26.5(3) no
O5 Pd2 N3 C21 0.8(4) no
O5 Pd2 N3 C25 -178.7(3) no
O5 C33 C35 C34 -62.3(5) no
O5 C33 C35 C36 67.5(5) no
O5 C33 C35 C38 165.7(4) no
O6 C33 C35 C34 117.8(5) no
O6 C33 C35 C36 -112.4(5) no
O6 C33 C35 C38 -14.2(6) no
O7 Pd2 O5 C33 31.8(3) no
O7 Pd2 N4 C26 176.4(3) no
O7 Pd2 N4 C27 -3.0(4) no
O7 C34 C35 C33 68.6(5) no
O7 C34 C35 C36 -58.7(6) no
O7 C34 C35 C38 -161.2(4) no
O8 C34 C35 C33 -113.3(5) no
O8 C34 C35 C36 119.4(5) no
O8 C34 C35 C38 16.8(7) no
N1 Pd1 O1 C13 155.1(3) no
N1 Pd1 N2 C6 0.4(3) no
N1 Pd1 N2 C7 178.1(4) no
N1 C1 C2 C3 0.4(7) no
N1 C5 C4 C3 2.3(6) no
N1 C5 C4 C12 -179.0(4) no
N1 C5 C6 N2 -1.5(6) no
N1 C5 C6 C10 179.8(4) no
N2 Pd1 O3 C14 -159.5(3) no
N2 Pd1 N1 C1 -178.0(4) no
N2 Pd1 N1 C5 -1.2(3) no
N2 C6 C5 C4 177.5(4) no
N2 C6 C10 C9 -0.3(7) no
N2 C6 C10 C11 -179.4(4) no
N2 C7 C8 C9 -1.7(8) no
N3 Pd2 O5 C33 -152.0(3) no
N3 Pd2 N4 C26 0.1(3) no
N3 Pd2 N4 C27 -179.3(4) no
N3 C21 C22 C23 -0.9(8) no
N3 C25 C24 C23 0.8(7) no
N3 C25 C24 C32 -179.3(4) no
N3 C25 C26 N4 -0.7(6) no
N3 C25 C26 C30 178.1(4) no
N4 Pd2 O7 C34 155.6(3) no
N4 Pd2 N3 C21 179.1(4) no
N4 Pd2 N3 C25 -0.4(3) no
N4 C26 C25 C24 -178.8(4) no
N4 C26 C30 C29 -0.4(7) no
N4 C26 C30 C31 179.5(4) no
N4 C27 C28 C29 0.1(8) no
C1 N1 C5 C4 0.0(6) no
C1 N1 C5 C6 179.0(4) no
C1 C2 C3 C4 2.0(7) no
C2 C1 N1 C5 -1.4(6) no
C2 C3 C4 C5 -3.2(7) no
C2 C3 C4 C12 178.2(5) no
C3 C4 C5 C6 -176.6(4) no
C3 C4 C12 C11 177.5(5) no
C4 C5 C6 C10 -1.2(6) no
C4 C12 C11 C10 -0.9(8) no
C5 C4 C12 C11 -1.1(7) no
C5 C6 N2 C7 -177.5(4) no
C5 C6 C10 C9 178.3(4) no
C5 C6 C10 C11 -0.8(7) no
C6 N2 C7 C8 -0.2(7) no
C6 C5 C4 C12 2.1(6) no
C6 C10 C9 C8 -1.5(7) no
C6 C10 C11 C12 1.8(7) no
C7 N2 C6 C10 1.1(6) no
C7 C8 C9 C10 2.5(8) no
C8 C9 C10 C11 177.5(5) no
C9 C10 C11 C12 -177.2(5) no
C13 C15 C16 C17 -100.4(4) no
C13 C15 C18 C17 95.8(4) no
C14 C15 C16 C17 133.2(4) no
C14 C15 C18 C17 -134.2(4) no
C15 C16 C17 C18 -15.6(4) no
C15 C18 C17 C16 15.9(4) no
C16 C15 C18 C17 -15.7(4) no
C17 C16 C15 C18 15.6(4) no
C21 N3 C25 C24 -0.8(6) no
C21 N3 C25 C26 -178.9(4) no
C21 C22 C23 C24 0.9(8) no
C22 C21 N3 C25 0.8(7) no
C22 C23 C24 C25 -0.9(8) no
C22 C23 C24 C32 179.3(5) no
C23 C24 C25 C26 178.9(4) no
C23 C24 C32 C31 -178.1(5) no
C24 C25 C26 C30 -0.1(7) no
C24 C32 C31 C30 -1.4(9) no
C25 C24 C32 C31 2.1(8) no
C25 C26 N4 C27 179.7(4) no
C25 C26 C30 C29 -179.1(4) no
C25 C26 C30 C31 0.8(7) no
C26 N4 C27 C28 -0.8(7) no
C26 C25 C24 C32 -1.3(7) no
C26 C30 C29 C28 -0.4(8) no
C26 C30 C31 C32 0.0(8) no
C27 N4 C26 C30 1.0(6) no
C27 C28 C29 C30 0.5(8) no
C28 C29 C30 C31 179.8(5) no
C29 C30 C31 C32 179.8(5) no
C33 C35 C36 C37 98.0(4) no
C33 C35 C38 C37 -96.5(5) no
C34 C35 C36 C37 -136.4(4) no
C34 C35 C38 C37 135.7(4) no
C35 C36 C37 C38 16.9(4) no
C35 C38 C37 C36 -16.9(4) no
C36 C35 C38 C37 16.7(4) no
C37 C36 C35 C38 -16.8(4) no
C37 C36 C35 C38 -16.8(4) no
